data_4349174
loop_
_publ_author_name
'Vitzthum, Daniela'
'Wurst, Klaus'
'Prock, Johannes'
'Br\"uggeller, Peter'
'Huppertz, Hubert'

_publ_section_title
;
 The Indium Borate
 In<sub>19</sub>B<sub>34</sub>O<sub>74</sub>(OH)<sub>11</sub> with T2
 Supertetrahedra.
;
_journal_issue 21
_journal_name_full 'Inorganic chemistry'
_journal_page_first 11473
_journal_page_last 11478
_journal_paper_doi 10.1021/acs.inorgchem.6b02029
_journal_volume 55
_journal_year 2016
_chemical_formula_moiety 'B34 H11 In19 O85'
_chemical_formula_sum 'B34 H11 In19 O85'
_chemical_formula_weight 3920.15
_chemical_name_common Indiumborate
_chemical_name_systematic In19B34O74(OH)11
_space_group_crystal_system trigonal
_space_group_IT_number 148
_space_group_name_Hall '-R 3'
_space_group_name_H-M_alt 'R -3 :H'
_atom_sites_solution_hydrogens mixed
_atom_sites_solution_primary direct
_atom_sites_solution_secondary difmap
_audit_creation_method SHELXL-2014/7
_cell_angle_alpha 90
_cell_angle_beta 90
_cell_angle_gamma 120
_cell_formula_units_Z 3
_cell_length_a 18.0249(6)
_cell_length_b 18.0249(6)
_cell_length_c 13.4046(5)
_cell_measurement_reflns_used 9906
_cell_measurement_temperature 299(2)
_cell_measurement_theta_max 39.50
_cell_measurement_theta_min 2.26
_cell_volume 3771.6(2)
_computing_cell_refinement 'Bruker SAINT-V 8.34A'
_computing_data_collection 'Bruker Apex II'
_computing_data_reduction 'Bruker SAINT-V 8.34A'
_computing_molecular_graphics 'DIAMOND (Brandenburg & Berndt, 1999)'
_computing_publication_material 'WINGX (Farrugia, 2012)'
_computing_structure_refinement 'SHELXL-2014/7 (Sheldrick, 2014)'
_computing_structure_solution SHELXS-2013/1
_diffrn_ambient_temperature 299(2)
_diffrn_detector_area_resol_mean 10.4
_diffrn_measured_fraction_theta_full 0.999
_diffrn_measured_fraction_theta_max 1.000
_diffrn_measurement_device_type 'Bruker D8 QUEST PHOTON 100'
_diffrn_measurement_method '\f and \w scans'
_diffrn_radiation_monochromator 'multilayer optics'
_diffrn_radiation_type MoK\a
_diffrn_radiation_wavelength 0.71073
_diffrn_reflns_av_R_equivalents 0.0410
_diffrn_reflns_av_unetI/netI 0.0174
_diffrn_reflns_Laue_measured_fraction_full 0.999
_diffrn_reflns_Laue_measured_fraction_max 1.000
_diffrn_reflns_limit_h_max 30
_diffrn_reflns_limit_h_min -30
_diffrn_reflns_limit_k_max 30
_diffrn_reflns_limit_k_min -30
_diffrn_reflns_limit_l_max 22
_diffrn_reflns_limit_l_min -22
_diffrn_reflns_number 51527
_diffrn_reflns_point_group_measured_fraction_full 0.999
_diffrn_reflns_point_group_measured_fraction_max 1.000
_diffrn_reflns_theta_full 25.242
_diffrn_reflns_theta_max 37.499
_diffrn_reflns_theta_min 2.260
_diffrn_source 'Incoatec Microfocus'
_exptl_absorpt_coefficient_mu 8.747
_exptl_absorpt_correction_T_max 0.5689
_exptl_absorpt_correction_T_min 0.4120
_exptl_absorpt_correction_type multi-scan
_exptl_crystal_colour colourless
_exptl_crystal_density_diffrn 5.177
_exptl_crystal_description prism
_exptl_crystal_F_000 5373
_exptl_crystal_size_max 0.160
_exptl_crystal_size_mid 0.060
_exptl_crystal_size_min 0.040
_refine_diff_density_max 2.784
_refine_diff_density_min -1.289
_refine_diff_density_rms 0.174
_refine_ls_extinction_coef 0.000405(9)
_refine_ls_extinction_expression Fc^*^=kFc[1+0.001xFc^2^\l^3^/sin(2\q)]^-1/4^
_refine_ls_extinction_method 'SHELXL-2014/7 (Sheldrick 2014'
_refine_ls_goodness_of_fit_ref 1.094
_refine_ls_hydrogen_treatment mixed
_refine_ls_matrix_type full
_refine_ls_number_parameters 217
_refine_ls_number_reflns 4435
_refine_ls_number_restraints 2
_refine_ls_restrained_S_all 1.094
_refine_ls_R_factor_all 0.0195
_refine_ls_R_factor_gt 0.0165
_refine_ls_shift/su_max 0.004
_refine_ls_shift/su_mean 0.000
_refine_ls_structure_factor_coef Fsqd
_refine_ls_weighting_details 'w=1/[\s^2^(Fo^2^)+(0.0150P)^2^+11.7732P] where P=(Fo^2^+2Fc^2^)/3'
_refine_ls_weighting_scheme calc
_refine_ls_wR_factor_gt 0.0359
_refine_ls_wR_factor_ref 0.0366
_reflns_Friedel_coverage 0.000
_reflns_number_gt 4125
_reflns_number_total 4435
_reflns_threshold_expression 'I > 2\s(I)'
_cod_data_source_file ic6b02029_si_002.cif
_cod_data_source_block shelx
_cod_original_cell_volume 3771.6(3)
_cod_database_code 4349174
_shelx_shelxl_version_number 2014/7
_shelx_space_group_comment
;
The symmetry employed for this shelxl refinement is uniquely defined
by the following loop, which should always be used as a source of
symmetry information in preference to the above space-group names.
They are only intended as comments.
;
_shelx_estimated_absorpt_t_min 0.335
_shelx_estimated_absorpt_t_max 0.721

loop_
_space_group_symop_operation_xyz
'x, y, z'
'-y, x-y, z'
'-x+y, -x, z'
'x+2/3, y+1/3, z+1/3'
'-y+2/3, x-y+1/3, z+1/3'
'-x+y+2/3, -x+1/3, z+1/3'
'x+1/3, y+2/3, z+2/3'
'-y+1/3, x-y+2/3, z+2/3'
'-x+y+1/3, -x+2/3, z+2/3'
'-x, -y, -z'
'y, -x+y, -z'
'x-y, x, -z'
'-x+2/3, -y+1/3, -z+1/3'
'y+2/3, -x+y+1/3, -z+1/3'
'x-y+2/3, x+1/3, -z+1/3'
'-x+1/3, -y+2/3, -z+2/3'
'y+1/3, -x+y+2/3, -z+2/3'
'x-y+1/3, x+2/3, -z+2/3'

loop_
_atom_site_label
_atom_site_type_symbol
_atom_site_fract_x
_atom_site_fract_y
_atom_site_fract_z
_atom_site_U_iso_or_equiv
_atom_site_adp_type
_atom_site_occupancy
_atom_site_site_symmetry_order
_atom_site_calc_flag
_atom_site_refinement_flags_posn
_atom_site_refinement_flags_adp
_atom_site_refinement_flags_occupancy
_atom_site_disorder_assembly
_atom_site_disorder_group
In1 In 0.6667 0.3333 0.8333 0.00456(4) Uani 1 6 d S T P . .
In2 In 0.72624(2) 0.52932(2) 0.50006(2) 0.00626(3) Uani 1 1 d . . . . .
In3 In 0.90459(2) 0.72327(2) 0.51103(2) 0.00652(3) Uani 1 1 d . . . . .
In4 In 0.78024(2) 0.65678(2) 0.30210(2) 0.00659(3) Uani 1 1 d . . . . .
O1 O 0.59557(7) 0.36844(7) 0.73109(8) 0.00543(17) Uani 1 1 d . . . . .
O2 O 0.61424(7) 0.45926(7) 0.58574(8) 0.00536(17) Uani 1 1 d . . . . .
O3 O 0.50512(7) 0.31170(7) 0.58467(9) 0.00510(17) Uani 1 1 d . . . . .
O4 O 0.46700(7) 0.42520(7) 0.55854(10) 0.0099(2) Uani 1 1 d . . . . .
O5 O 0.33884(7) 0.29025(7) 0.61033(8) 0.00495(17) Uani 1 1 d . . . . .
O6 O 0.44640(7) 0.32543(7) 0.74005(9) 0.00544(17) Uani 1 1 d . . . . .
O7 O 0.49378(7) 0.21900(7) 0.71942(8) 0.00461(17) Uani 1 1 d . . . . .
O8 O 0.58949(7) 0.49845(7) 0.74279(9) 0.00619(18) Uani 1 1 d . . . . .
O10 O 0.34740(7) 0.35182(7) 0.44517(8) 0.00480(17) Uani 1 1 d . . . . .
O11 O 0.33050(7) 0.41833(7) 0.59699(8) 0.00555(17) Uani 1 1 d . . . . .
O12 O 0.31207(7) 0.19476(7) 0.74860(9) 0.00668(18) Uani 1 1 d . . . . .
B1 B 0.50978(10) 0.30555(10) 0.69312(13) 0.0045(2) Uani 1 1 d . . . . .
B2 B 0.63065(10) 0.45759(10) 0.69729(13) 0.0047(2) Uani 1 1 d . . . . .
B3 B 0.52983(11) 0.39444(10) 0.54071(13) 0.0067(3) Uani 1 1 d . . . . .
B4 B 0.36834(10) 0.37113(10) 0.55619(13) 0.0049(2) Uani 1 1 d . . . . .
B5 B 0.35314(10) 0.28272(10) 0.71926(13) 0.0053(2) Uani 1 1 d . . . . .
O16 O 0.83518(7) 0.60972(7) 0.40989(9) 0.00582(18) Uani 1 1 d D . . . .
H16 H 0.861(2) 0.594(2) 0.368(2) 0.054(12) Uiso 1 1 d D . . . .
O9A O 0.52996(17) 0.39840(16) 0.4345(2) 0.0068(4) Uiso 0.5 1 d D . P A 2
H9A H 0.569(3) 0.390(4) 0.416(4) 0.015(16) Uiso 0.5 1 d D . P B 2
O9 O 0.54598(19) 0.38952(17) 0.4306(2) 0.0053(4) Uiso 0.5 1 d . . P A 1
O13 O 0.69407(16) 0.42032(16) 0.4196(2) 0.0064(4) Uiso 0.5 1 d . . P A 1
O14 O 0.60430(15) 0.36081(15) 0.2767(2) 0.0056(4) Uiso 0.5 1 d . . P A 1
O15 O 0.6667 0.3333 0.1308(4) 0.0159(8) Uiso 0.5 3 d S . P A 1
H15 H 0.6597 0.2874 0.1104 0.024 Uiso 0.1667 1 calc R U P A 1
B6 B 0.6039(2) 0.3621(2) 0.3889(3) 0.0048(5) Uiso 0.5 1 d . . P A 1
B7 B 0.6667 0.3333 0.2366(5) 0.0088(9) Uiso 0.5 3 d S . P A 1

loop_
_atom_site_aniso_label
_atom_site_aniso_U_11
_atom_site_aniso_U_22
_atom_site_aniso_U_33
_atom_site_aniso_U_23
_atom_site_aniso_U_13
_atom_site_aniso_U_12
In1 0.00432(5) 0.00432(5) 0.00504(10) 0.000 0.000 0.00216(3)
In2 0.00464(4) 0.00716(4) 0.00701(5) 0.00256(3) 0.00123(3) 0.00297(3)
In3 0.00799(4) 0.00533(4) 0.00685(5) -0.00103(3) -0.00263(3) 0.00380(3)
In4 0.00467(4) 0.00868(4) 0.00627(5) 0.00212(3) -0.00023(3) 0.00324(3)
O1 0.0040(4) 0.0042(4) 0.0072(5) 0.0013(3) -0.0013(3) 0.0013(3)
O2 0.0042(4) 0.0054(4) 0.0039(4) 0.0003(3) 0.0003(3) 0.0005(3)
O3 0.0071(4) 0.0035(4) 0.0039(4) 0.0001(3) 0.0004(3) 0.0021(3)
O4 0.0053(4) 0.0043(4) 0.0196(6) -0.0001(4) -0.0038(4) 0.0021(4)
O5 0.0067(4) 0.0037(4) 0.0040(4) 0.0000(3) -0.0005(3) 0.0022(3)
O6 0.0040(4) 0.0070(4) 0.0061(5) -0.0005(3) -0.0001(3) 0.0033(3)
O7 0.0045(4) 0.0040(4) 0.0061(5) 0.0015(3) 0.0017(3) 0.0027(3)
O8 0.0059(4) 0.0064(4) 0.0072(5) 0.0006(3) 0.0022(3) 0.0039(3)
O10 0.0039(4) 0.0060(4) 0.0029(4) 0.0009(3) 0.0003(3) 0.0012(3)
O11 0.0067(4) 0.0057(4) 0.0053(5) 0.0007(3) 0.0012(3) 0.0039(3)
O12 0.0067(4) 0.0039(4) 0.0082(5) 0.0015(3) -0.0015(4) 0.0017(3)
B1 0.0042(5) 0.0042(5) 0.0052(6) 0.0004(5) 0.0006(5) 0.0021(5)
B2 0.0042(5) 0.0044(5) 0.0050(6) 0.0002(5) 0.0000(5) 0.0019(5)
B3 0.0077(6) 0.0045(6) 0.0057(7) 0.0007(5) -0.0014(5) 0.0013(5)
B4 0.0054(6) 0.0048(5) 0.0049(6) 0.0003(5) 0.0002(5) 0.0027(5)
B5 0.0054(6) 0.0063(6) 0.0052(6) -0.0005(5) -0.0002(5) 0.0036(5)
O16 0.0058(4) 0.0060(4) 0.0066(5) 0.0004(3) 0.0009(3) 0.0037(3)

loop_
_atom_type_symbol
_atom_type_description
_atom_type_scat_dispersion_real
_atom_type_scat_dispersion_imag
_atom_type_scat_source
B B 0.0013 0.0007 'International Tables Vol C Tables 4.2.6.8 and 6.1.1.4'
O O 0.0106 0.0060 'International Tables Vol C Tables 4.2.6.8 and 6.1.1.4'
In In -0.7276 1.3100 'International Tables Vol C Tables 4.2.6.8 and 6.1.1.4'
H H 0.0000 0.0000 'International Tables Vol C Tables 4.2.6.8 and 6.1.1.4'

loop_
_geom_angle_atom_site_label_1
_geom_angle_atom_site_label_2
_geom_angle_atom_site_label_3
_geom_angle
_geom_angle_site_symmetry_1
_geom_angle_site_symmetry_3
O1 In1 O1 84.52(4) 17_556 18_546
O1 In1 O1 180.0 17_556 2_655
O1 In1 O1 95.48(4) 18_546 2_655
O1 In1 O1 95.48(4) 17_556 3_665
O1 In1 O1 180.0 18_546 3_665
O1 In1 O1 84.52(4) 2_655 3_665
O1 In1 O1 95.48(4) 17_556 .
O1 In1 O1 95.48(4) 18_546 .
O1 In1 O1 84.52(4) 2_655 .
O1 In1 O1 84.52(4) 3_665 .
O1 In1 O1 84.52(4) 17_556 16_656
O1 In1 O1 84.52(4) 18_546 16_656
O1 In1 O1 95.48(4) 2_655 16_656
O1 In1 O1 95.48(4) 3_665 16_656
O1 In1 O1 180.00(5) . 16_656
O13 In2 O2 89.16(8) . .
O13 In2 O16 94.34(8) . .
O2 In2 O16 173.92(4) . .
O13 In2 O12 168.85(7) . 15_556
O2 In2 O12 98.55(4) . 15_556
O16 In2 O12 78.71(4) . 15_556
O13 In2 O11 97.67(8) . 10_666
O2 In2 O11 93.99(4) . 10_666
O16 In2 O11 80.63(4) . 10_666
O12 In2 O11 89.85(4) 15_556 10_666
O13 In2 O3 84.85(8) . 3_665
O2 In2 O3 96.93(4) . 3_665
O16 In2 O3 88.35(4) . 3_665
O12 In2 O3 86.24(4) 15_556 3_665
O11 In2 O3 168.83(4) 10_666 3_665
O13 In2 O14 9.31(9) . 17
O2 In2 O14 94.93(7) . 17
O16 In2 O14 87.94(7) . 17
O12 In2 O14 166.49(7) 15_556 17
O11 In2 O14 89.98(7) 10_666 17
O3 In2 O14 91.40(7) 3_665 17
O13 In2 In4 94.98(8) . .
O2 In2 In4 135.37(3) . .
O16 In2 In4 39.40(3) . .
O12 In2 In4 85.20(3) 15_556 .
O11 In2 In4 41.40(3) 10_666 .
O3 In2 In4 127.70(3) 3_665 .
O14 In2 In4 85.75(7) 17 .
O13 In2 In3 133.01(7) . .
O2 In2 In3 136.86(3) . .
O16 In2 In3 40.93(3) . .
O12 In2 In3 38.38(3) 15_556 .
O11 In2 In3 89.28(3) 10_666 .
O3 In2 In3 81.15(3) 3_665 .
O14 In2 In3 128.11(7) 17 .
In4 In2 In3 61.270(3) . .
O8 In3 O7 97.25(4) 8_654 15_556
O8 In3 O6 84.57(4) 8_654 8_654
O7 In3 O6 98.08(4) 15_556 8_654
O8 In3 O12 86.16(4) 8_654 15_556
O7 In3 O12 92.58(4) 15_556 15_556
O6 In3 O12 166.67(5) 8_654 15_556
O8 In3 O5 167.68(4) 8_654 3_665
O7 In3 O5 91.45(4) 15_556 3_665
O6 In3 O5 102.89(4) 8_654 3_665
O12 In3 O5 84.74(4) 15_556 3_665
O8 In3 O16 74.93(4) 8_654 .
O7 In3 O16 166.56(4) 15_556 .
O6 In3 O16 92.11(4) 8_654 .
O12 In3 O16 76.20(4) 15_556 .
O5 In3 O16 94.80(4) 3_665 .
O8 In3 In2 83.07(3) 8_654 .
O7 In3 In2 130.71(3) 15_556 .
O6 In3 In2 130.74(3) 8_654 .
O12 In3 In2 38.13(3) 15_556 .
O5 In3 In2 84.64(3) 3_665 .
O16 In3 In2 38.64(3) . .
O9A In4 O8 161.98(8) 17 8_654
O9A In4 O10 87.76(7) 17 17
O8 In4 O10 107.02(4) 8_654 17
O9A In4 O16 85.55(8) 17 .
O8 In4 O16 77.05(4) 8_654 .
O10 In4 O16 159.63(4) 17 .
O9A In4 O11 81.91(8) 17 10_666
O8 In4 O11 90.00(4) 8_654 10_666
O10 In4 O11 81.48(4) 17 10_666
O16 In4 O11 78.54(4) . 10_666
O9A In4 O4 91.89(7) 17 8_654
O8 In4 O4 90.87(4) 8_654 8_654
O10 In4 O4 115.61(5) 17 8_654
O16 In4 O4 83.86(5) . 8_654
O11 In4 O4 161.72(4) 10_666 8_654
O8 In4 O9 157.05(7) 8_654 17
O10 In4 O9 90.90(7) 17 17
O16 In4 O9 81.25(7) . 17
O11 In4 O9 78.36(7) 10_666 17
O4 In4 O9 94.19(7) 8_654 17
O9A In4 In2 79.14(7) 17 .
O8 In4 In2 84.35(3) 8_654 .
O10 In4 In2 120.63(3) 17 .
O16 In4 In2 39.11(3) . .
O11 In4 In2 39.59(3) 10_666 .
O4 In4 In2 122.40(3) 8_654 .
O9 In4 In2 74.04(7) 17 .
B2 O1 B1 116.40(11) . .
B2 O1 In1 121.13(9) . .
B1 O1 In1 122.46(9) . .
B3 O2 B2 120.51(11) . .
B3 O2 In2 122.70(10) . .
B2 O2 In2 114.10(8) . .
B3 O3 B1 118.78(12) . .
B3 O3 In2 124.37(10) . 2_655
B1 O3 In2 116.67(8) . 2_655
B3 O4 B4 127.21(11) . .
B3 O4 In4 105.22(9) . 6_565
B4 O4 In4 125.10(9) . 6_565
B4 O5 B5 125.24(12) . .
B4 O5 In3 111.27(9) . 2_655
B5 O5 In3 123.43(9) . 2_655
B5 O6 B1 126.83(12) . .
B5 O6 In3 111.50(9) . 6_565
B1 O6 In3 121.60(9) . 6_565
B1 O7 B2 132.24(11) . 2_655
B1 O7 In3 113.68(8) . 14_456
B2 O7 In3 113.64(8) 2_655 14_456
B2 O8 In4 112.11(9) . 6_565
B2 O8 In3 120.05(9) . 6_565
In4 O8 In3 105.59(5) 6_565 6_565
B4 O10 B5 132.72(11) . 9_554
B4 O10 In4 106.48(8) . 18_545
B5 O10 In4 113.93(9) 9_554 18_545
B4 O11 In2 120.09(9) . 10_666
B4 O11 In4 114.71(9) . 10_666
In2 O11 In4 99.01(4) 10_666 10_666
B5 O12 In2 121.90(9) . 14_456
B5 O12 In3 117.08(9) . 14_456
In2 O12 In3 103.50(5) 14_456 14_456
O3 B1 O1 111.21(12) . .
O3 B1 O7 109.16(12) . .
O1 B1 O7 107.71(12) . .
O3 B1 O6 108.65(12) . .
O1 B1 O6 107.64(12) . .
O7 B1 O6 112.48(12) . .
O8 B2 O1 112.55(12) . .
O8 B2 O7 110.30(12) . 3_665
O1 B2 O7 108.54(11) . 3_665
O8 B2 O2 104.71(12) . .
O1 B2 O2 109.92(12) . .
O7 B2 O2 110.82(12) 3_665 .
O9A B3 O3 116.68(16) . .
O9A B3 O2 112.70(16) . .
O3 B3 O2 107.86(12) . .
O9A B3 O4 97.04(16) . .
O3 B3 O4 114.36(13) . .
O2 B3 O4 107.72(12) . .
O3 B3 O9 107.74(16) . .
O2 B3 O9 106.66(15) . .
O4 B3 O9 112.16(17) . .
O11 B4 O5 110.83(12) . .
O11 B4 O10 111.59(12) . .
O5 B4 O10 109.18(12) . .
O11 B4 O4 110.87(12) . .
O5 B4 O4 110.34(12) . .
O10 B4 O4 103.81(12) . .
O12 B5 O6 110.36(12) . .
O12 B5 O5 110.54(12) . .
O6 B5 O5 109.70(12) . .
O12 B5 O10 109.52(12) . 5
O6 B5 O10 108.68(12) . 5
O5 B5 O10 107.99(11) . 5
In2 O16 In4 101.49(5) . .
In2 O16 In3 100.43(5) . .
In4 O16 In3 101.71(4) . .
In2 O16 H16 127(3) . .
In4 O16 H16 97(3) . .
In3 O16 H16 123(3) . .
B3 O9A In4 118.30(18) . 18_545
B3 O9A H9A 106(4) . .
In4 O9A H9A 134(4) 18_545 .
B6 O9 B3 125.4(2) . .
B6 O9 In4 136.4(2) . 18_545
B3 O9 In4 98.05(18) . 18_545
O14 O13 B7 102.8(7) 17 16_655
O14 O13 B6 79.0(6) 17 3_665
B7 O13 B6 65.67(19) 16_655 3_665
O14 O13 B6 75.4(6) 17 .
B7 O13 B6 65.61(19) 16_655 .
B6 O13 B6 117.0(3) 3_665 .
O14 O13 B6 5.2(5) 17 17
B7 O13 B6 98.0(3) 16_655 17
B6 O13 B6 74.97(19) 3_665 17
B6 O13 B6 74.92(19) . 17
O14 O13 In2 114.6(6) 17 .
B7 O13 In2 142.5(3) 16_655 .
B6 O13 In2 122.53(19) 3_665 .
B6 O13 In2 120.44(19) . .
B6 O13 In2 119.46(16) 17 .
O13 O14 B6 89.0(6) 18_545 18_545
O13 O14 B6 85.4(6) 18_545 17
B6 O14 B6 121.7(3) 18_545 17
O13 O14 B6 173.4(7) 18_545 .
B6 O14 B6 90.3(2) 18_545 .
B6 O14 B6 89.5(2) 17 .
O13 O14 B7 62.5(6) 18_545 .
B6 O14 B7 63.33(17) 18_545 .
B6 O14 B7 62.83(17) 17 .
B6 O14 B7 111.5(3) . .
O13 O14 In2 56.1(6) 18_545 18_545
B6 O14 In2 111.63(19) 18_545 18_545
B6 O14 In2 112.31(19) 17 18_545
B6 O14 In2 130.04(19) . 18_545
B7 O14 In2 118.5(3) . 18_545
B7 O15 H15 109.5 . .
O14 B6 O14 118.3(3) 17 18_545
O14 B6 O9 117.4(3) 17 .
O14 B6 O9 118.7(3) 18_545 .
O14 B6 O13 115.6(2) 17 2_655
O14 B6 O13 15.61(13) 18_545 2_655
O9 B6 O13 112.2(3) . 2_655
O14 B6 O13 15.63(13) 17 .
O14 B6 O13 115.0(2) 18_545 .
O9 B6 O13 111.5(3) . .
O13 B6 O13 108.2(3) 2_655 .
O14 B6 O14 90.5(2) 17 .
O14 B6 O14 89.6(2) 18_545 .
O9 B6 O14 113.3(3) . .
O13 B6 O14 105.2(2) 2_655 .
O13 B6 O14 106.0(2) . .
O14 B6 B7 61.34(17) 17 16_655
O14 B6 B7 60.88(16) 18_545 16_655
O9 B6 B7 136.9(3) . 16_655
O13 B6 B7 54.45(15) 2_655 16_655
O13 B6 B7 54.41(15) . 16_655
O14 B6 B7 109.8(3) . 16_655
O14 B6 O13 89.4(2) 17 18_545
O14 B6 O13 89.4(2) 18_545 18_545
O9 B6 O13 114.6(2) . 18_545
O13 B6 O13 104.9(2) 2_655 18_545
O13 B6 O13 104.8(2) . 18_545
O14 B6 O13 1.38(14) . 18_545
B7 B6 O13 108.5(3) 16_655 18_545
O14 B6 B6 46.08(13) 17 17
O14 B6 B6 110.21(19) 18_545 17
O9 B6 B6 126.2(2) . 17
O13 B6 B6 120.55(18) 2_655 17
O13 B6 B6 61.63(14) . 17
O14 B6 B6 44.45(19) . 17
B7 B6 B6 85.67(19) 16_655 17
O13 B6 B6 43.37(17) 18_545 17
O14 B6 B6 110.5(2) 17 18_545
O14 B6 B6 46.08(13) 18_545 18_545
O9 B6 B6 126.9(2) . 18_545
O13 B6 B6 61.66(14) 2_655 18_545
O13 B6 B6 120.50(18) . 18_545
O14 B6 B6 43.58(19) . 18_545
B7 B6 B6 85.67(19) 16_655 18_545
O13 B6 B6 43.45(17) 18_545 18_545
B6 B6 B6 74.7(2) 17 18_545
O13 B7 O13 118.99(10) 16_655 17
O13 B7 O13 118.99(10) 16_655 18_545
O13 B7 O13 118.99(10) 17 18_545
O13 B7 O15 95.8(3) 16_655 .
O13 B7 O15 95.8(3) 17 .
O13 B7 O15 95.8(3) 18_545 .
O13 B7 O14 14.74(14) 16_655 2_655
O13 B7 O14 115.0(3) 17 2_655
O13 B7 O14 116.0(3) 18_545 2_655
O15 B7 O14 110.5(3) . 2_655
O13 B7 O14 116.0(2) 16_655 3_665
O13 B7 O14 14.74(14) 17 3_665
O13 B7 O14 115.0(3) 18_545 3_665
O15 B7 O14 110.5(3) . 3_665
O14 B7 O14 108.4(3) 2_655 3_665
O13 B7 O14 115.0(3) 16_655 .
O13 B7 O14 116.0(2) 17 .
O13 B7 O14 14.74(14) 18_545 .
O15 B7 O14 110.5(3) . .
O14 B7 O14 108.4(3) 2_655 .
O14 B7 O14 108.4(3) 3_665 .
O13 B7 B6 153.5(5) 16_655 17
O13 B7 B6 59.98(17) 17 17
O13 B7 B6 59.87(17) 18_545 17
O15 B7 B6 110.7(3) . 17
O14 B7 B6 138.7(5) 2_655 17
O14 B7 B6 55.32(17) 3_665 17
O14 B7 B6 56.28(17) . 17
O13 B7 B6 59.87(17) 16_655 18_545
O13 B7 B6 153.5(5) 17 18_545
O13 B7 B6 59.99(17) 18_545 18_545
O15 B7 B6 110.7(3) . 18_545
O14 B7 B6 56.28(17) 2_655 18_545
O14 B7 B6 138.7(5) 3_665 18_545
O14 B7 B6 55.33(17) . 18_545
B6 B7 B6 108.2(3) 17 18_545
O13 B7 B6 59.98(17) 16_655 16_655
O13 B7 B6 59.87(17) 17 16_655
O13 B7 B6 153.5(5) 18_545 16_655
O15 B7 B6 110.7(3) . 16_655
O14 B7 B6 55.32(17) 2_655 16_655
O14 B7 B6 56.28(17) 3_665 16_655
O14 B7 B6 138.8(5) . 16_655
B6 B7 B6 108.2(3) 17 16_655
B6 B7 B6 108.2(3) 18_545 16_655

loop_
_geom_bond_atom_site_label_1
_geom_bond_atom_site_label_2
_geom_bond_distance
_geom_bond_site_symmetry_2
In1 O1 2.1752(11) 17_556
In1 O1 2.1752(11) 18_546
In1 O1 2.1753(11) 2_655
In1 O1 2.1753(11) 3_665
In1 O1 2.1753(11) .
In1 O1 2.1753(11) 16_656
In2 O13 2.055(3) .
In2 O2 2.1072(11) .
In2 O16 2.1380(11) .
In2 O12 2.1382(12) 15_556
In2 O11 2.1433(11) 10_666
In2 O3 2.1606(11) 3_665
In2 O14 2.251(3) 17
In2 In4 3.32124(18) .
In2 In3 3.3673(2) .
In3 O8 2.1442(11) 8_654
In3 O7 2.1457(11) 15_556
In3 O6 2.1468(11) 8_654
In3 O12 2.1499(11) 15_556
In3 O5 2.1638(11) 3_665
In3 O16 2.2430(11) .
In4 O9A 2.129(3) 17
In4 O8 2.1351(12) 8_654
In4 O10 2.1478(11) 17
In4 O16 2.1513(11) .
In4 O11 2.2236(11) 10_666
In4 O4 2.2575(12) 8_654
In4 O9 2.470(3) 17
O1 B2 1.4734(19) .
O1 B1 1.4773(19) .
O2 B3 1.505(2) .
O2 B2 1.528(2) .
O3 B3 1.451(2) .
O3 B1 1.463(2) .
O3 In2 2.1606(11) 2_655
O4 B3 1.508(2) .
O4 B4 1.543(2) .
O4 In4 2.2575(12) 6_565
O5 B4 1.4697(19) .
O5 B5 1.501(2) .
O5 In3 2.1637(11) 2_655
O6 B5 1.4839(19) .
O6 B1 1.4961(19) .
O6 In3 2.1469(11) 6_565
O7 B1 1.4804(19) .
O7 B2 1.5059(19) 2_655
O7 In3 2.1456(11) 14_456
O8 B2 1.4184(19) .
O8 In4 2.1352(12) 6_565
O8 In3 2.1443(11) 6_565
O10 B4 1.532(2) .
O10 B5 1.5411(19) 9_554
O10 In4 2.1479(11) 18_545
O11 B4 1.4383(19) .
O11 In2 2.1433(11) 10_666
O11 In4 2.2237(11) 10_666
O12 B5 1.429(2) .
O12 In2 2.1383(12) 14_456
O12 In3 2.1497(11) 14_456
B2 O7 1.5059(19) 3_665
B3 O9A 1.426(3) .
B3 O9 1.516(3) .
B5 O10 1.5413(19) 5
O16 H16 0.862(18) .
O9A In4 2.129(3) 18_545
O9A H9A 0.82(2) .
O9 B6 1.470(5) .
O9 In4 2.470(3) 18_545
O13 O14 0.401(3) 17
O13 B7 1.396(3) 16_655
O13 B6 1.484(4) 3_665
O13 B6 1.486(4) .
O13 B6 1.902(5) 17
O14 O13 0.401(3) 18_545
O14 B6 1.439(4) 18_545
O14 B6 1.461(4) 17
O14 B6 1.503(4) .
O14 B7 1.535(3) .
O14 In2 2.251(3) 18_545
O15 B7 1.417(8) .
O15 H15 0.8200 .
B6 O14 1.438(4) 17
B6 O14 1.461(4) 18_545
B6 O13 1.484(4) 2_655
B6 B7 1.563(4) 16_655
B6 O13 1.902(4) 18_545
B6 B6 2.087(5) 17
B6 B6 2.087(5) 18_545
B7 O13 1.396(3) 16_655
B7 O13 1.396(3) 17
B7 O13 1.396(3) 18_545
B7 O14 1.535(3) 2_655
B7 O14 1.535(3) 3_665
B7 B6 1.563(4) 17
B7 B6 1.563(4) 18_545
B7 B6 1.563(4) 16_655
